data_4070056
loop_
_publ_author_name
'Kirillov, Alexander M.'
'Smole\'nski, Piotr'
'Ma, Zhen'
'da Silva, M. F\'atima C. Guedes'
'Haukka, Matti'
'Pombeiro, Armando J. L.'

_publ_section_title
;
 Copper(I) Iodide Complexes Derived
 fromN-Alkyl-1,3,5-triaza-7-phosphaadamantanes: Synthesis, Crystal
 Structures, Photoluminescence, and Identification of the Unprecedented
 {Cu3I5}2&#x2212;Cluster
;
_journal_issue 22
_journal_name_full Organometallics
_journal_page_first 6425
_journal_paper_doi 10.1021/om900591q
_journal_volume 28
_journal_year 2009
_chemical_formula_moiety 'C21 H45 Cu I N9 P3, 3(I), 3(O)'
_chemical_formula_sum 'C21 H45 Cu I4 N9 O3 P3'
_chemical_formula_weight 1135.71
_chemical_name_systematic
; 
 ? 
;
_space_group_IT_number 62
_symmetry_cell_setting orthorhombic
_symmetry_space_group_name_Hall '-P 2c 2n'
_symmetry_space_group_name_H-M 'P n a m'
_atom_sites_solution_hydrogens geom
_atom_sites_solution_primary direct
_atom_sites_solution_secondary difmap
_audit_creation_method SHELXL-97
_cell_angle_alpha 90.00
_cell_angle_beta 90.00
_cell_angle_gamma 90.00
_cell_formula_units_Z 4
_cell_length_a 14.0059(4)
_cell_length_b 14.7701(5)
_cell_length_c 17.7253(6)
_cell_measurement_reflns_used 2156
_cell_measurement_temperature 150(2)
_cell_measurement_theta_max 23.64
_cell_measurement_theta_min 2.76
_cell_volume 3666.8(2)
_computing_cell_refinement 'Bruker SMART'
_computing_data_collection 'Bruker SMART'
_computing_data_reduction 'Bruker SAINT'
_computing_molecular_graphics 'Ortep-3 for Windows (Farrugia, 1997)'
_computing_publication_material 'WinGX publication routines (Farrugia, 1999)'
_computing_structure_refinement 'SHELXL-97 (Sheldrick, 2008)'
_computing_structure_solution 'SIR97 (Giacovazzo et al, 1997)'
_diffrn_ambient_temperature 150(2)
_diffrn_measured_fraction_theta_full 0.986
_diffrn_measured_fraction_theta_max 0.986
_diffrn_measurement_device_type 'CCD area detector'
_diffrn_measurement_method 'phi and omega scans'
_diffrn_radiation_monochromator graphite
_diffrn_radiation_source 'fine-focus sealed tube'
_diffrn_radiation_type MoK\a
_diffrn_radiation_wavelength 0.71073
_diffrn_reflns_av_R_equivalents 0.0652
_diffrn_reflns_av_sigmaI/netI 0.0518
_diffrn_reflns_limit_h_max 16
_diffrn_reflns_limit_h_min -16
_diffrn_reflns_limit_k_max 17
_diffrn_reflns_limit_k_min -14
_diffrn_reflns_limit_l_max 21
_diffrn_reflns_limit_l_min -20
_diffrn_reflns_number 14814
_diffrn_reflns_theta_full 25.12
_diffrn_reflns_theta_max 25.12
_diffrn_reflns_theta_min 2.91
_exptl_absorpt_coefficient_mu 4.131
_exptl_absorpt_correction_T_max 0.9599
_exptl_absorpt_correction_T_min 0.7896
_exptl_absorpt_correction_type multi-scan
_exptl_absorpt_process_details SADABS
_exptl_crystal_colour blue
_exptl_crystal_density_diffrn 2.057
_exptl_crystal_density_method 'not measured'
_exptl_crystal_description plate
_exptl_crystal_F_000 2176
_exptl_crystal_size_max 0.06
_exptl_crystal_size_mid 0.05
_exptl_crystal_size_min 0.01
_refine_diff_density_max 2.114
_refine_diff_density_min -1.806
_refine_diff_density_rms 0.195
_refine_ls_extinction_method none
_refine_ls_goodness_of_fit_ref 1.061
_refine_ls_hydrogen_treatment constr
_refine_ls_matrix_type full
_refine_ls_number_parameters 199
_refine_ls_number_reflns 3349
_refine_ls_number_restraints 0
_refine_ls_restrained_S_all 1.061
_refine_ls_R_factor_all 0.0688
_refine_ls_R_factor_gt 0.0515
_refine_ls_shift/su_max 0.000
_refine_ls_shift/su_mean 0.000
_refine_ls_structure_factor_coef Fsqd
_refine_ls_weighting_details 'calc w=1/[\s^2^(Fo^2^)+(0.0575P)^2^+39.0204P] where P=(Fo^2^+2Fc^2^)/3'
_refine_ls_weighting_scheme calc
_refine_ls_wR_factor_gt 0.1289
_refine_ls_wR_factor_ref 0.1397
_reflns_number_gt 2631
_reflns_number_total 3349
_reflns_threshold_expression >2sigma(I)
_cod_data_source_file om900591q_si_001.cif
_cod_data_source_block compound1
_cod_depositor_comments
;
The following automatic conversions were performed:

'_symmetry_cell_setting' value 'Orthorhombic' changed to
'orthorhombic' according to
/home/saulius/struct/CIF-dictionaries/cif_core.dic dictionary named
'cif_core.dic' version 2.4.2 from
2011-04-26.

'_refine_ls_hydrogen_treatment' value 'CONSTR' changed
to 'constr' according to
/home/saulius/struct/CIF-dictionaries/cif_core.dic dictionary named
'cif_core.dic' version 2.4.2 from 2011-04-26.

Automatic conversion script
Id: cif_fix_values 1715 2011-07-08 13:25:40Z adriana 
;
_cod_original_sg_symbol_H-M Pnam
_cod_database_code 4070056

loop_
_symmetry_equiv_pos_as_xyz
'x, y, z'
'-x, -y, z+1/2'
'x+1/2, -y+1/2, -z+1/2'
'-x+1/2, y+1/2, -z'
'-x, -y, -z'
'x, y, -z-1/2'
'-x-1/2, y-1/2, z-1/2'
'x-1/2, -y-1/2, z'

loop_
_atom_site_label
_atom_site_type_symbol
_atom_site_fract_x
_atom_site_fract_y
_atom_site_fract_z
_atom_site_U_iso_or_equiv
_atom_site_adp_type
_atom_site_occupancy
_atom_site_symmetry_multiplicity
_atom_site_calc_flag
_atom_site_refinement_flags
C11 C 0.5202(6) 0.2128(5) 0.4162(5) 0.0256(19) Uani 1 1 d .
H11A H 0.5018 0.1497 0.4280 0.031 Uiso 1 1 calc R
H11B H 0.5805 0.2110 0.3871 0.031 Uiso 1 1 calc R
C12 C 0.4664(6) 0.3833(5) 0.3633(5) 0.0205(17) Uani 1 1 d .
H12A H 0.5237 0.3912 0.3313 0.025 Uiso 1 1 calc R
H12B H 0.4154 0.4229 0.3431 0.025 Uiso 1 1 calc R
C13 C 0.3350(6) 0.2722(5) 0.4327(5) 0.0196(17) Uani 1 1 d .
H13A H 0.2807 0.3086 0.4138 0.023 Uiso 1 1 calc R
H13B H 0.3111 0.2106 0.4439 0.023 Uiso 1 1 calc R
C14 C 0.4552(7) 0.2602(5) 0.5364(5) 0.028(2) Uani 1 1 d .
H14A H 0.4730 0.2858 0.5860 0.034 Uiso 1 1 calc R
H14B H 0.4352 0.1966 0.5442 0.034 Uiso 1 1 calc R
C15 C 0.5657(6) 0.3566(6) 0.4737(6) 0.033(2) Uani 1 1 d .
H15A H 0.5862 0.3842 0.5219 0.040 Uiso 1 1 calc R
H15B H 0.6211 0.3570 0.4390 0.040 Uiso 1 1 calc R
C16 C 0.4077(6) 0.4103(5) 0.4895(5) 0.0193(17) Uani 1 1 d .
H16A H 0.3560 0.4466 0.4664 0.023 Uiso 1 1 calc R
H16B H 0.4247 0.4388 0.5383 0.023 Uiso 1 1 calc R
C17 C 0.2926(7) 0.3183(7) 0.5614(6) 0.038(2) Uani 1 1 d .
H17A H 0.3169 0.3455 0.6080 0.057 Uiso 1 1 calc R
H17B H 0.2695 0.2570 0.5719 0.057 Uiso 1 1 calc R
H17C H 0.2401 0.3552 0.5416 0.057 Uiso 1 1 calc R
C21 C 0.5111(8) 0.0005(7) 0.2500 0.024(3) Uani 1 2 d S
H21A H 0.5466 0.0210 0.2048 0.029 Uiso 0.50 1 calc PR
H21B H 0.5466 0.0210 0.2952 0.029 Uiso 0.50 1 calc PR
C22 C 0.3396(6) -0.0133(5) 0.3278(5) 0.0255(19) Uani 1 1 d .
H22A H 0.3685 0.0066 0.3760 0.031 Uiso 1 1 calc R
H22B H 0.2703 -0.0007 0.3303 0.031 Uiso 1 1 calc R
C23 C 0.4528(6) -0.1354(5) 0.3202(5) 0.0256(19) Uani 1 1 d .
H23A H 0.4587 -0.2021 0.3233 0.031 Uiso 1 1 calc R
H23B H 0.4828 -0.1092 0.3658 0.031 Uiso 1 1 calc R
C24 C 0.6066(9) -0.1380(9) 0.2500 0.047(4) Uani 1 2 d S
H24A H 0.6049 -0.2043 0.2500 0.071 Uiso 1 2 calc SR
H24B H 0.6401 -0.1166 0.2951 0.071 Uiso 0.50 1 calc PR
H24C H 0.6401 -0.1166 0.2049 0.071 Uiso 0.50 1 calc PR
C25 C 0.3110(9) -0.1445(8) 0.2500 0.026(3) Uani 1 2 d S
H25A H 0.2428 -0.1270 0.2500 0.031 Uiso 1 2 calc SR
H25B H 0.3140 -0.2115 0.2500 0.031 Uiso 1 2 calc SR
N11 N 0.5363(6) 0.2625(4) 0.4874(4) 0.0285(18) Uani 1 1 d .
N12 N 0.4890(5) 0.4111(4) 0.4411(4) 0.0219(15) Uani 1 1 d .
N13 N 0.3718(5) 0.3140(4) 0.5037(4) 0.0189(14) Uani 1 1 d .
N21 N 0.5056(7) -0.1016(6) 0.2500 0.028(2) Uani 1 2 d S
N22 N 0.3546(5) -0.1115(4) 0.3187(4) 0.0223(15) Uani 1 1 d .
O10 O 0.2305(18) 0.9531(19) 0.7500 0.191(12) Uani 1 2 d S
O20 O 0.1692(8) 0.1456(8) 0.6495(6) 0.096(3) Uani 1 1 d .
P1 P 0.42691(14) 0.26500(12) 0.35841(11) 0.0136(4) Uani 1 1 d .
P2 P 0.3922(2) 0.05151(18) 0.2500 0.0163(6) Uani 1 2 d S
Cu1 Cu 0.37829(9) 0.20208(8) 0.2500 0.0149(3) Uani 1 2 d S
I1 I 0.19159(6) 0.22013(7) 0.2500 0.0382(3) Uani 1 2 d S
I10 I 0.33976(5) 0.01933(4) 0.55151(4) 0.0422(2) Uani 1 1 d .
I20 I 0.96286(8) 0.09981(7) 0.7500 0.0525(3) Uani 1 2 d S

loop_
_atom_site_aniso_label
_atom_site_aniso_U_11
_atom_site_aniso_U_22
_atom_site_aniso_U_33
_atom_site_aniso_U_23
_atom_site_aniso_U_13
_atom_site_aniso_U_12
C11 0.031(5) 0.018(4) 0.028(5) -0.005(4) -0.008(4) 0.004(3)
C12 0.029(4) 0.015(4) 0.017(4) -0.003(3) 0.003(3) -0.001(3)
C13 0.025(4) 0.014(4) 0.019(4) -0.002(3) 0.003(3) -0.003(3)
C14 0.048(6) 0.017(4) 0.020(5) -0.001(4) -0.013(4) 0.005(4)
C15 0.027(5) 0.028(5) 0.045(6) -0.010(4) -0.013(4) -0.006(4)
C16 0.028(4) 0.014(4) 0.016(4) -0.003(3) -0.002(3) -0.001(3)
C17 0.050(6) 0.039(5) 0.025(5) -0.001(4) 0.018(4) -0.011(5)
C21 0.024(6) 0.013(5) 0.035(7) 0.000 0.000 -0.005(4)
C22 0.037(5) 0.018(4) 0.021(5) -0.004(4) 0.007(4) -0.001(3)
C23 0.039(5) 0.013(4) 0.025(5) 0.008(4) -0.013(4) -0.002(3)
C24 0.019(7) 0.033(7) 0.090(13) 0.000 0.000 0.009(6)
C25 0.023(6) 0.017(6) 0.038(8) 0.000 0.000 -0.003(5)
N11 0.042(5) 0.015(3) 0.029(4) -0.004(3) -0.023(4) 0.008(3)
N12 0.025(4) 0.012(3) 0.029(4) 0.002(3) -0.004(3) -0.003(3)
N13 0.029(4) 0.013(3) 0.015(4) -0.004(3) 0.007(3) -0.005(3)
N21 0.023(5) 0.013(5) 0.049(7) 0.000 0.000 0.006(4)
N22 0.039(4) 0.014(3) 0.014(4) 0.003(3) 0.004(3) -0.008(3)
O10 0.14(2) 0.18(2) 0.25(3) 0.000 0.000 -0.001(19)
O20 0.105(9) 0.100(8) 0.084(8) 0.011(7) 0.019(6) 0.002(7)
P1 0.0174(10) 0.0113(9) 0.0120(10) -0.0003(8) -0.0007(8) 0.0005(7)
P2 0.0273(16) 0.0108(12) 0.0109(14) 0.000 0.000 -0.0022(11)
Cu1 0.0237(7) 0.0116(6) 0.0095(7) 0.000 0.000 -0.0007(5)
I1 0.0164(4) 0.0660(6) 0.0323(5) 0.000 0.000 -0.0049(4)
I10 0.0471(4) 0.0358(4) 0.0437(4) 0.0040(3) -0.0094(3) -0.0098(3)
I20 0.0455(6) 0.0342(5) 0.0779(8) 0.000 0.000 0.0091(4)

loop_
_atom_type_symbol
_atom_type_description
_atom_type_scat_dispersion_real
_atom_type_scat_dispersion_imag
_atom_type_scat_source
C C 0.0033 0.0016 'International Tables Vol C Tables 4.2.6.8 and 6.1.1.4'
H H 0.0000 0.0000 'International Tables Vol C Tables 4.2.6.8 and 6.1.1.4'
N N 0.0061 0.0033 'International Tables Vol C Tables 4.2.6.8 and 6.1.1.4'
O O 0.0106 0.0060 'International Tables Vol C Tables 4.2.6.8 and 6.1.1.4'
P P 0.1023 0.0942 'International Tables Vol C Tables 4.2.6.8 and 6.1.1.4'
K K 0.2009 0.2494 'International Tables Vol C Tables 4.2.6.8 and 6.1.1.4'
Cu Cu 0.3201 1.2651 'International Tables Vol C Tables 4.2.6.8 and 6.1.1.4'
I I -0.4742 1.8119 'International Tables Vol C Tables 4.2.6.8 and 6.1.1.4'

loop_
_geom_angle_atom_site_label_1
_geom_angle_atom_site_label_2
_geom_angle_atom_site_label_3
_geom_angle
_geom_angle_site_symmetry_1
_geom_angle_site_symmetry_3
N11 C11 P1 112.2(5) . .
N11 C11 H11A 109.2 . .
P1 C11 H11A 109.2 . .
N11 C11 H11B 109.2 . .
P1 C11 H11B 109.2 . .
H11A C11 H11B 107.9 . .
N12 C12 P1 112.0(5) . .
N12 C12 H12A 109.2 . .
P1 C12 H12A 109.2 . .
N12 C12 H12B 109.2 . .
P1 C12 H12B 109.2 . .
H12A C12 H12B 107.9 . .
N13 C13 P1 112.7(5) . .
N13 C13 H13A 109.1 . .
P1 C13 H13A 109.1 . .
N13 C13 H13B 109.1 . .
P1 C13 H13B 109.1 . .
H13A C13 H13B 107.8 . .
N11 C14 N13 111.5(7) . .
N11 C14 H14A 109.3 . .
N13 C14 H14A 109.3 . .
N11 C14 H14B 109.3 . .
N13 C14 H14B 109.3 . .
H14A C14 H14B 108.0 . .
N12 C15 N11 112.4(7) . .
N12 C15 H15A 109.1 . .
N11 C15 H15A 109.1 . .
N12 C15 H15B 109.1 . .
N11 C15 H15B 109.1 . .
H15A C15 H15B 107.9 . .
N12 C16 N13 111.7(6) . .
N12 C16 H16A 109.3 . .
N13 C16 H16A 109.3 . .
N12 C16 H16B 109.3 . .
N13 C16 H16B 109.3 . .
H16A C16 H16B 107.9 . .
N13 C17 H17A 109.5 . .
N13 C17 H17B 109.5 . .
H17A C17 H17B 109.5 . .
N13 C17 H17C 109.5 . .
H17A C17 H17C 109.5 . .
H17B C17 H17C 109.5 . .
N21 C21 P2 111.5(8) . .
N21 C21 H21A 109.3 . .
P2 C21 H21A 109.3 . .
N21 C21 H21B 109.3 . .
P2 C21 H21B 109.3 . .
H21A C21 H21B 108.0 . .
N22 C22 P2 112.0(6) . .
N22 C22 H22A 109.2 . .
P2 C22 H22A 109.2 . .
N22 C22 H22B 109.2 . .
P2 C22 H22B 109.2 . .
H22A C22 H22B 107.9 . .
N22 C23 N21 111.8(7) . .
N22 C23 H23A 109.3 . .
N21 C23 H23A 109.3 . .
N22 C23 H23B 109.3 . .
N21 C23 H23B 109.3 . .
H23A C23 H23B 107.9 . .
N21 C24 H24A 109.5 . .
N21 C24 H24B 109.5 . .
H24A C24 H24B 109.5 . .
N21 C24 H24C 109.5 . .
H24A C24 H24C 109.5 . .
H24B C24 H24C 109.5 . .
N22 C25 N22 114.6(9) . 6_556
N22 C25 H25A 108.6 . .
N22 C25 H25A 108.6 6_556 .
N22 C25 H25B 108.6 . .
N22 C25 H25B 108.6 6_556 .
H25A C25 H25B 107.6 . .
C14 N11 C15 110.2(7) . .
C14 N11 C11 112.7(7) . .
C15 N11 C11 111.8(7) . .
C16 N12 C15 110.1(7) . .
C16 N12 C12 112.9(6) . .
C15 N12 C12 112.0(7) . .
C13 N13 C17 109.6(7) . .
C13 N13 C14 111.6(6) . .
C17 N13 C14 109.1(7) . .
C13 N13 C16 111.0(6) . .
C17 N13 C16 108.3(6) . .
C14 N13 C16 107.1(6) . .
C21 N21 C24 108.0(10) . .
C21 N21 C23 110.5(5) . .
C24 N21 C23 109.6(6) . .
C21 N21 C23 110.5(5) . 6_556
C24 N21 C23 109.6(6) . 6_556
C23 N21 C23 108.7(9) . 6_556
C23 N22 C25 109.9(7) . .
C23 N22 C22 112.4(7) . .
C25 N22 C22 111.4(8) . .
C11 P1 C12 99.2(4) . .
C11 P1 C13 97.1(4) . .
C12 P1 C13 97.0(4) . .
C11 P1 Cu1 121.5(3) . .
C12 P1 Cu1 121.8(3) . .
C13 P1 Cu1 115.1(3) . .
C21 P2 C22 98.7(4) . .
C21 P2 C22 98.7(4) . 6_556
C22 P2 C22 97.6(6) . 6_556
C21 P2 Cu1 119.4(4) . .
C22 P2 Cu1 119.0(3) . .
C22 P2 Cu1 119.0(3) 6_556 .
P2 Cu1 P1 112.74(6) . 6_556
P2 Cu1 P1 112.74(6) . .
P1 Cu1 P1 118.11(11) 6_556 .
P2 Cu1 I1 100.84(9) . .
P1 Cu1 I1 105.09(6) 6_556 .
P1 Cu1 I1 105.09(6) . .

loop_
_geom_bond_atom_site_label_1
_geom_bond_atom_site_label_2
_geom_bond_distance
_geom_bond_site_symmetry_2
C11 N11 1.476(11) .
C11 P1 1.831(8) .
C11 H11A 0.9900 .
C11 H11B 0.9900 .
C12 N12 1.473(11) .
C12 P1 1.835(7) .
C12 H12A 0.9900 .
C12 H12B 0.9900 .
C13 N13 1.494(10) .
C13 P1 1.844(8) .
C13 H13A 0.9900 .
C13 H13B 0.9900 .
C14 N11 1.431(12) .
C14 N13 1.526(11) .
C14 H14A 0.9900 .
C14 H14B 0.9900 .
C15 N12 1.462(11) .
C15 N11 1.470(11) .
C15 H15A 0.9900 .
C15 H15B 0.9900 .
C16 N12 1.426(10) .
C16 N13 1.530(9) .
C16 H16A 0.9900 .
C16 H16B 0.9900 .
C17 N13 1.509(11) .
C17 H17A 0.9800 .
C17 H17B 0.9800 .
C17 H17C 0.9800 .
C21 N21 1.509(13) .
C21 P2 1.827(12) .
C21 H21A 0.9900 .
C21 H21B 0.9900 .
C22 N22 1.474(10) .
C22 P2 1.834(9) .
C22 H22A 0.9900 .
C22 H22B 0.9900 .
C23 N22 1.420(11) .
C23 N21 1.532(10) .
C23 H23A 0.9900 .
C23 H23B 0.9900 .
C24 N21 1.512(16) .
C24 H24A 0.9800 .
C24 H24B 0.9800 .
C24 H24C 0.9800 .
C25 N22 1.447(9) .
C25 N22 1.447(9) 6_556
C25 H25A 0.9900 .
C25 H25B 0.9900 .
N21 C23 1.533(10) 6_556
P1 Cu1 2.240(2) .
P2 C22 1.834(9) 6_556
P2 Cu1 2.233(3) .
Cu1 P1 2.240(2) 6_556
Cu1 I1 2.6284(16) .
